data_7104113
loop_
_publ_author_name
'Jones, Cameron'
'Stasch, Andreas'
'Woodul, William D'

_publ_section_title
;
 Gallyl lanthanide complexes containing unsupported Ln-Ga (Ln = Sm, Eu,
 Yb or Tm) bonds.
;
_journal_issue 1
_journal_name_full 'Chemical communications (Cambridge, England)'
_journal_page_first 113
_journal_page_last 115
_journal_paper_doi 10.1039/b817933f
_journal_volume 34
_journal_year 2008
_chemical_formula_sum 'C64 H104 Ga2 N8 Yb'
_chemical_formula_weight 1298.03
_chemical_name_systematic
;
?
;
_space_group_IT_number 14
_symmetry_cell_setting monoclinic
_symmetry_space_group_name_Hall '-P 2ybc'
_symmetry_space_group_name_H-M 'P 1 21/c 1'
_atom_sites_solution_hydrogens geom
_atom_sites_solution_primary direct
_atom_sites_solution_secondary difmap
_audit_creation_method SHELXL-97
_cell_angle_alpha 90.00
_cell_angle_beta 95.47(3)
_cell_angle_gamma 90.00
_cell_formula_units_Z 4
_cell_length_a 21.866(4)
_cell_length_b 14.060(3)
_cell_length_c 21.602(4)
_cell_measurement_temperature 123(2)
_cell_volume 6611(2)
_computing_structure_refinement 'SHELXL-97 (Sheldrick, 1997)'
_computing_structure_solution 'SHELXS-97 (Sheldrick, 1990)'
_diffrn_ambient_temperature 123(2)
_diffrn_measured_fraction_theta_full 0.988
_diffrn_measured_fraction_theta_max 0.988
_diffrn_measurement_device_type 'Nonius Kappa CCD'
_diffrn_radiation_monochromator graphite
_diffrn_radiation_source 'fine-focus sealed tube'
_diffrn_radiation_type MoK\a
_diffrn_radiation_wavelength 0.71073
_diffrn_reflns_av_R_equivalents 0.0442
_diffrn_reflns_av_sigmaI/netI 0.0754
_diffrn_reflns_limit_h_max 27
_diffrn_reflns_limit_h_min -27
_diffrn_reflns_limit_k_max 17
_diffrn_reflns_limit_k_min -14
_diffrn_reflns_limit_l_max 27
_diffrn_reflns_limit_l_min -26
_diffrn_reflns_number 24357
_diffrn_reflns_theta_full 26.38
_diffrn_reflns_theta_max 26.38
_diffrn_reflns_theta_min 2.92
_exptl_absorpt_coefficient_mu 2.254
_exptl_absorpt_correction_T_max 0.701
_exptl_absorpt_correction_T_min 0.601
_exptl_absorpt_correction_type multi-scan
_exptl_absorpt_process_details 'Sortav (Blessing, 1995)'
_exptl_crystal_colour red-orange
_exptl_crystal_density_diffrn 1.304
_exptl_crystal_density_method 'not measured'
_exptl_crystal_description block
_exptl_crystal_F_000 2704
_exptl_crystal_size_max 0.25
_exptl_crystal_size_mid 0.22
_exptl_crystal_size_min 0.18
_refine_diff_density_max 2.348
_refine_diff_density_min -0.882
_refine_diff_density_rms 0.112
_refine_ls_extinction_method none
_refine_ls_goodness_of_fit_ref 0.992
_refine_ls_hydrogen_treatment constr
_refine_ls_matrix_type full
_refine_ls_number_parameters 700
_refine_ls_number_reflns 13377
_refine_ls_number_restraints 12
_refine_ls_restrained_S_all 0.999
_refine_ls_R_factor_all 0.0880
_refine_ls_R_factor_gt 0.0459
_refine_ls_shift/su_max 0.001
_refine_ls_shift/su_mean 0.000
_refine_ls_structure_factor_coef Fsqd
_refine_ls_weighting_details 'calc w=1/[\s^2^(Fo^2^)+(0.0583P)^2^+0.0000P] where P=(Fo^2^+2Fc^2^)/3'
_refine_ls_weighting_scheme calc
_refine_ls_wR_factor_gt 0.1029
_refine_ls_wR_factor_ref 0.1171
_reflns_number_gt 8750
_reflns_number_total 13377
_reflns_threshold_expression >2sigma(I)
_cod_data_source_file b817933f.txt
_cod_data_source_block c:\bono\temp\mon
_cod_original_sg_symbol_H-M P2(1)/c
_cod_database_code 7104113

loop_
_symmetry_equiv_pos_as_xyz
'x, y, z'
'-x, y+1/2, -z+1/2'
'-x, -y, -z'
'x, -y-1/2, z-1/2'

loop_
_atom_site_label
_atom_site_type_symbol
_atom_site_fract_x
_atom_site_fract_y
_atom_site_fract_z
_atom_site_U_iso_or_equiv
_atom_site_adp_type
_atom_site_occupancy
_atom_site_symmetry_multiplicity
_atom_site_calc_flag
_atom_site_refinement_flags
_atom_site_disorder_assembly
_atom_site_disorder_group
Yb1 Yb 0.252877(9) 0.261621(14) 0.252902(9) 0.02783(8) Uani 1 1 d . . .
Ga1 Ga 0.36138(2) 0.10344(3) 0.27012(2) 0.02462(13) Uani 1 1 d . . .
Ga2 Ga 0.14504(2) 0.41636(3) 0.23459(2) 0.02657(14) Uani 1 1 d . . .
N1 N 0.41386(16) 0.0428(2) 0.33670(15) 0.0244(9) Uani 1 1 d . . .
N2 N 0.39807(16) 0.0112(2) 0.21825(15) 0.0275(9) Uani 1 1 d . . .
N3 N 0.10808(17) 0.5114(2) 0.28402(16) 0.0297(9) Uani 1 1 d . . .
N4 N 0.09795(17) 0.4783(2) 0.16551(16) 0.0282(9) Uani 1 1 d . . .
N5 N 0.17414(19) 0.1361(3) 0.2839(2) 0.0496(12) Uani 1 1 d . . .
N6 N 0.2534(2) 0.2746(3) 0.37209(19) 0.0435(12) Uani 1 1 d . . .
N7 N 0.2513(2) 0.2548(3) 0.13371(19) 0.0470(13) Uani 1 1 d . . .
N8 N 0.32435(19) 0.4014(3) 0.2224(2) 0.0468(12) Uani 1 1 d . . .
C1 C 0.4479(2) -0.0309(3) 0.3144(2) 0.0328(12) Uani 1 1 d . . .
H1 H 0.4751 -0.0685 0.3412 0.039 Uiso 1 1 calc R . .
C2 C 0.4402(2) -0.0460(3) 0.2530(2) 0.0343(12) Uani 1 1 d . . .
H2 H 0.4627 -0.0938 0.2340 0.041 Uiso 1 1 calc R . .
C3 C 0.42144(19) 0.0622(3) 0.40198(19) 0.0230(10) Uani 1 1 d . . .
C4 C 0.4000(2) -0.0032(3) 0.4439(2) 0.0309(12) Uani 1 1 d . . .
C5 C 0.4079(2) 0.0183(3) 0.5073(2) 0.0324(12) Uani 1 1 d . . .
H5 H 0.3945 -0.0257 0.5365 0.039 Uiso 1 1 calc R . .
C6 C 0.4346(2) 0.1020(3) 0.5279(2) 0.0311(11) Uani 1 1 d . . .
H6 H 0.4389 0.1160 0.5711 0.037 Uiso 1 1 calc R . .
C7 C 0.4553(2) 0.1657(3) 0.4866(2) 0.0317(12) Uani 1 1 d . . .
H7 H 0.4735 0.2236 0.5015 0.038 Uiso 1 1 calc R . .
C8 C 0.45006(19) 0.1466(3) 0.42292(19) 0.0253(11) Uani 1 1 d . . .
C9 C 0.3673(3) -0.0945(3) 0.4219(2) 0.0438(14) Uani 1 1 d . . .
H9 H 0.3872 -0.1174 0.3848 0.053 Uiso 1 1 calc R . .
C10 C 0.3719(3) -0.1745(3) 0.4692(3) 0.0577(18) Uani 1 1 d . . .
H10A H 0.3462 -0.1597 0.5027 0.086 Uiso 1 1 calc R . .
H10B H 0.4147 -0.1817 0.4865 0.086 Uiso 1 1 calc R . .
H10C H 0.3577 -0.2340 0.4489 0.086 Uiso 1 1 calc R . .
C11 C 0.3021(3) -0.0733(4) 0.4006(3) 0.082(2) Uani 1 1 d . . .
H11A H 0.2803 -0.0551 0.4363 0.123 Uiso 1 1 calc R . .
H11B H 0.2828 -0.1299 0.3808 0.123 Uiso 1 1 calc R . .
H11C H 0.3003 -0.0209 0.3705 0.123 Uiso 1 1 calc R . .
C12 C 0.4758(2) 0.2160(3) 0.3774(2) 0.0340(12) Uani 1 1 d . . .
H12 H 0.4441 0.2225 0.3411 0.041 Uiso 1 1 calc R . .
C13 C 0.4886(3) 0.3165(3) 0.4037(2) 0.0456(14) Uani 1 1 d . . .
H13A H 0.5207 0.3132 0.4385 0.068 Uiso 1 1 calc R . .
H13B H 0.4510 0.3426 0.4182 0.068 Uiso 1 1 calc R . .
H13C H 0.5023 0.3576 0.3710 0.068 Uiso 1 1 calc R . .
C14 C 0.5337(2) 0.1754(4) 0.3525(2) 0.0479(15) Uani 1 1 d . . .
H14A H 0.5663 0.1695 0.3867 0.072 Uiso 1 1 calc R . .
H14B H 0.5473 0.2181 0.3207 0.072 Uiso 1 1 calc R . .
H14C H 0.5246 0.1126 0.3342 0.072 Uiso 1 1 calc R . .
C15 C 0.3952(2) 0.0046(3) 0.1518(2) 0.0339(13) Uani 1 1 d . . .
C16 C 0.4408(3) 0.0484(4) 0.1199(2) 0.0434(14) Uani 1 1 d . . .
C17 C 0.4346(3) 0.0423(4) 0.0553(3) 0.0617(19) Uani 1 1 d . . .
H17 H 0.4645 0.0719 0.0325 0.074 Uiso 1 1 calc R . .
C18 C 0.3871(4) -0.0049(5) 0.0240(3) 0.070(2) Uani 1 1 d . . .
H18 H 0.3843 -0.0076 -0.0202 0.084 Uiso 1 1 calc R . .
C19 C 0.3438(3) -0.0480(5) 0.0544(3) 0.064(2) Uani 1 1 d . . .
H19 H 0.3112 -0.0814 0.0317 0.076 Uiso 1 1 calc R . .
C20 C 0.3467(3) -0.0438(4) 0.1206(2) 0.0486(16) Uani 1 1 d . . .
C21 C 0.4944(3) 0.1009(4) 0.1548(3) 0.0467(14) Uani 1 1 d . . .
H21 H 0.5008 0.0734 0.1976 0.056 Uiso 1 1 calc R . .
C22 C 0.4781(3) 0.2075(4) 0.1613(3) 0.0606(17) Uani 1 1 d . . .
H22A H 0.4701 0.2358 0.1199 0.091 Uiso 1 1 calc R . .
H22B H 0.5126 0.2406 0.1843 0.091 Uiso 1 1 calc R . .
H22C H 0.4415 0.2134 0.1838 0.091 Uiso 1 1 calc R . .
C23 C 0.5551(3) 0.0936(4) 0.1259(3) 0.079(2) Uani 1 1 d . . .
H23A H 0.5670 0.0266 0.1233 0.118 Uiso 1 1 calc R . .
H23B H 0.5870 0.1284 0.1516 0.118 Uiso 1 1 calc R . .
H23C H 0.5504 0.1211 0.0840 0.118 Uiso 1 1 calc R . .
C24 C 0.2983(3) -0.0916(4) 0.1555(3) 0.0578(18) Uani 1 1 d . . .
H24 H 0.2938 -0.0516 0.1931 0.069 Uiso 1 1 calc R . .
C25 C 0.3170(3) -0.1885(5) 0.1788(3) 0.081(2) Uani 1 1 d . . .
H25A H 0.3306 -0.2263 0.1446 0.122 Uiso 1 1 calc R . .
H25B H 0.2820 -0.2198 0.1954 0.122 Uiso 1 1 calc R . .
H25C H 0.3508 -0.1827 0.2119 0.122 Uiso 1 1 calc R . .
C26 C 0.2346(3) -0.0985(5) 0.1203(3) 0.092(3) Uani 1 1 d . . .
H26A H 0.2210 -0.0351 0.1060 0.139 Uiso 1 1 calc R . .
H26B H 0.2056 -0.1242 0.1479 0.139 Uiso 1 1 calc R . .
H26C H 0.2362 -0.1406 0.0843 0.139 Uiso 1 1 calc R . .
C27 C 0.0695(2) 0.5719(4) 0.2467(2) 0.0434(14) Uani 1 1 d . . .
H27 H 0.0475 0.6221 0.2639 0.052 Uiso 1 1 calc R . .
C28 C 0.0652(2) 0.5552(3) 0.1854(2) 0.0390(13) Uani 1 1 d . . .
H28 H 0.0409 0.5942 0.1568 0.047 Uiso 1 1 calc R . .
C29 C 0.1111(2) 0.5241(3) 0.3497(2) 0.0371(13) Uani 1 1 d . . .
C30 C 0.0714(3) 0.4741(4) 0.3840(2) 0.0492(16) Uani 1 1 d . . .
C31 C 0.0744(3) 0.4866(5) 0.4486(3) 0.070(2) Uani 1 1 d . . .
H31 H 0.0471 0.4527 0.4723 0.084 Uiso 1 1 calc R . .
C32 C 0.1160(4) 0.5469(7) 0.4771(3) 0.093(3) Uani 1 1 d . . .
H32 H 0.1176 0.5554 0.5209 0.112 Uiso 1 1 calc R . .
C33 C 0.1563(3) 0.5961(6) 0.4439(4) 0.097(3) Uani 1 1 d . . .
H33 H 0.1852 0.6380 0.4651 0.117 Uiso 1 1 calc R . .
C34 C 0.1553(3) 0.5854(5) 0.3786(3) 0.0579(18) Uani 1 1 d . . .
C35 C 0.0235(3) 0.4084(4) 0.3527(3) 0.0647(19) Uani 1 1 d . . .
H35 H 0.0366 0.3925 0.3108 0.078 Uiso 1 1 calc R . .
C36 C 0.0186(3) 0.3162(5) 0.3874(4) 0.114(3) Uani 1 1 d U . .
H36A H 0.0594 0.2974 0.4060 0.170 Uiso 1 1 calc R . .
H36B H 0.0023 0.2667 0.3585 0.170 Uiso 1 1 calc R . .
H36C H -0.0089 0.3246 0.4202 0.170 Uiso 1 1 calc R . .
C37 C -0.0387(3) 0.4500(5) 0.3427(4) 0.108(3) Uani 1 1 d U . .
H37A H -0.0543 0.4622 0.3831 0.163 Uiso 1 1 calc R . .
H37B H -0.0662 0.4054 0.3188 0.163 Uiso 1 1 calc R . .
H37C H -0.0370 0.5098 0.3197 0.163 Uiso 1 1 calc R . .
C38 C 0.1998(3) 0.6378(5) 0.3420(3) 0.075(2) Uani 1 1 d . . .
H38 H 0.2031 0.6010 0.3028 0.090 Uiso 1 1 calc R . .
C39 C 0.2647(3) 0.6443(5) 0.3758(4) 0.105(3) Uani 1 1 d . . .
H39A H 0.2637 0.6832 0.4133 0.157 Uiso 1 1 calc R . .
H39B H 0.2924 0.6734 0.3482 0.157 Uiso 1 1 calc R . .
H39C H 0.2794 0.5803 0.3874 0.157 Uiso 1 1 calc R . .
C40 C 0.1770(3) 0.7372(6) 0.3230(4) 0.097(3) Uani 1 1 d . . .
H40A H 0.1391 0.7320 0.2949 0.145 Uiso 1 1 calc R . .
H40B H 0.2084 0.7701 0.3017 0.145 Uiso 1 1 calc R . .
H40C H 0.1687 0.7731 0.3601 0.145 Uiso 1 1 calc R . .
C41 C 0.0905(2) 0.4584(3) 0.1007(2) 0.0284(11) Uani 1 1 d . . .
C42 C 0.1178(2) 0.5161(3) 0.0583(2) 0.0341(12) Uani 1 1 d . . .
C43 C 0.1074(2) 0.4946(4) -0.0046(2) 0.0391(13) Uani 1 1 d . . .
H43 H 0.1258 0.5330 -0.0339 0.047 Uiso 1 1 calc R . .
C44 C 0.0715(2) 0.4194(4) -0.0255(2) 0.0422(14) Uani 1 1 d . . .
H44 H 0.0638 0.4077 -0.0689 0.051 Uiso 1 1 calc R . .
C45 C 0.0466(2) 0.3613(4) 0.0162(2) 0.0383(13) Uani 1 1 d . . .
H45 H 0.0232 0.3077 0.0013 0.046 Uiso 1 1 calc R . .
C46 C 0.0548(2) 0.3787(3) 0.0799(2) 0.0291(11) Uani 1 1 d . . .
C47 C 0.1569(3) 0.6022(3) 0.0796(3) 0.0468(15) Uani 1 1 d . . .
H47 H 0.1627 0.6024 0.1261 0.056 Uiso 1 1 calc R . .
C48 C 0.2203(3) 0.6033(4) 0.0546(3) 0.079(2) Uani 1 1 d . . .
H48A H 0.2154 0.6152 0.0097 0.119 Uiso 1 1 calc R . .
H48B H 0.2404 0.5417 0.0627 0.119 Uiso 1 1 calc R . .
H48C H 0.2455 0.6536 0.0754 0.119 Uiso 1 1 calc R . .
C49 C 0.1249(3) 0.6921(4) 0.0582(3) 0.075(2) Uani 1 1 d . . .
H49A H 0.1214 0.6950 0.0127 0.112 Uiso 1 1 calc R . .
H49B H 0.1486 0.7469 0.0753 0.112 Uiso 1 1 calc R . .
H49C H 0.0838 0.6935 0.0727 0.112 Uiso 1 1 calc R . .
C50 C 0.0256(2) 0.3148(4) 0.1250(2) 0.0426(14) Uani 1 1 d . . .
H50 H 0.0569 0.3057 0.1615 0.051 Uiso 1 1 calc R . .
C51 C 0.0097(3) 0.2164(4) 0.0995(3) 0.0648(19) Uani 1 1 d . . .
H51A H -0.0060 0.1773 0.1320 0.097 Uiso 1 1 calc R . .
H51B H 0.0467 0.1865 0.0858 0.097 Uiso 1 1 calc R . .
H51C H -0.0217 0.2217 0.0641 0.097 Uiso 1 1 calc R . .
C52 C -0.0297(3) 0.3604(5) 0.1498(3) 0.0657(18) Uani 1 1 d . . .
H52A H -0.0182 0.4228 0.1675 0.098 Uiso 1 1 calc R . .
H52B H -0.0445 0.3198 0.1821 0.098 Uiso 1 1 calc R . .
H52C H -0.0623 0.3683 0.1158 0.098 Uiso 1 1 calc R . .
C53 C 0.1853(3) 0.1308(5) 0.3538(3) 0.0681(19) Uani 1 1 d . . .
H53A H 0.2219 0.0907 0.3651 0.082 Uiso 1 1 calc R . .
H53B H 0.1496 0.0995 0.3703 0.082 Uiso 1 1 calc R . .
C54 C 0.1953(3) 0.2287(6) 0.3852(3) 0.089(3) Uani 1 1 d . . .
H54A H 0.1607 0.2710 0.3708 0.107 Uiso 1 1 calc R . .
H54B H 0.1952 0.2209 0.4308 0.107 Uiso 1 1 calc R . .
C55 C 0.1095(3) 0.1591(5) 0.2672(3) 0.079(2) Uani 1 1 d . . .
H55A H 0.1007 0.1572 0.2218 0.119 Uiso 1 1 calc R . .
H55B H 0.1008 0.2229 0.2823 0.119 Uiso 1 1 calc R . .
H55C H 0.0836 0.1126 0.2861 0.119 Uiso 1 1 calc R . .
C56 C 0.1849(3) 0.0412(4) 0.2600(3) 0.0698(19) Uani 1 1 d . . .
H56A H 0.1591 -0.0048 0.2795 0.105 Uiso 1 1 calc R . .
H56B H 0.2283 0.0243 0.2696 0.105 Uiso 1 1 calc R . .
H56C H 0.1746 0.0404 0.2148 0.105 Uiso 1 1 calc R . .
C57 C 0.3049(3) 0.2345(4) 0.4081(2) 0.070(2) Uani 1 1 d . . .
H57A H 0.2986 0.2383 0.4523 0.105 Uiso 1 1 calc R . .
H57B H 0.3421 0.2699 0.4004 0.105 Uiso 1 1 calc R . .
H57C H 0.3096 0.1678 0.3963 0.105 Uiso 1 1 calc R . .
C58 C 0.2456(3) 0.3745(5) 0.3929(3) 0.099(3) Uani 1 1 d . . .
H58A H 0.2397 0.3752 0.4373 0.149 Uiso 1 1 calc R . .
H58B H 0.2097 0.4027 0.3692 0.149 Uiso 1 1 calc R . .
H58C H 0.2824 0.4113 0.3858 0.149 Uiso 1 1 calc R . .
C59 C 0.2752(3) 0.3546(5) 0.1175(3) 0.071(2) Uani 1 1 d . . .
H59A H 0.2831 0.3553 0.0732 0.085 Uiso 1 1 calc R . .
H59B H 0.2427 0.4020 0.1231 0.085 Uiso 1 1 calc R . .
C60 C 0.3327(3) 0.3840(4) 0.1561(3) 0.0642(18) Uani 1 1 d . . .
H60A H 0.3640 0.3337 0.1536 0.077 Uiso 1 1 calc R . .
H60B H 0.3486 0.4428 0.1382 0.077 Uiso 1 1 calc R . .
C61 C 0.1907(3) 0.2470(4) 0.1031(3) 0.069(2) Uani 1 1 d . . .
H61A H 0.1922 0.2536 0.0581 0.103 Uiso 1 1 calc R . .
H61B H 0.1648 0.2974 0.1180 0.103 Uiso 1 1 calc R . .
H61C H 0.1734 0.1848 0.1122 0.103 Uiso 1 1 calc R . .
C62 C 0.2913(3) 0.1848(4) 0.1108(2) 0.071(2) Uani 1 1 d . . .
H62A H 0.2745 0.1212 0.1166 0.107 Uiso 1 1 calc R . .
H62B H 0.3321 0.1896 0.1337 0.107 Uiso 1 1 calc R . .
H62C H 0.2947 0.1959 0.0665 0.107 Uiso 1 1 calc R . .
C63 C 0.3021(3) 0.4999(4) 0.2293(3) 0.0672(19) Uani 1 1 d . . .
H63A H 0.2959 0.5118 0.2730 0.101 Uiso 1 1 calc R . .
H63B H 0.2631 0.5083 0.2035 0.101 Uiso 1 1 calc R . .
H63C H 0.3325 0.5447 0.2160 0.101 Uiso 1 1 calc R . .
C64 C 0.3846(3) 0.3941(4) 0.2574(3) 0.071(2) Uani 1 1 d . . .
H64A H 0.3980 0.3276 0.2584 0.107 Uiso 1 1 calc R . .
H64B H 0.3821 0.4168 0.2999 0.107 Uiso 1 1 calc R . .
H64C H 0.4142 0.4330 0.2372 0.107 Uiso 1 1 calc R . .

loop_
_atom_site_aniso_label
_atom_site_aniso_U_11
_atom_site_aniso_U_22
_atom_site_aniso_U_33
_atom_site_aniso_U_23
_atom_site_aniso_U_13
_atom_site_aniso_U_12
Yb1 0.02675(13) 0.03466(14) 0.02194(11) 0.00098(9) 0.00162(8) 0.00923(10)
Ga1 0.0249(3) 0.0293(3) 0.0193(2) -0.0010(2) 0.0000(2) 0.0073(2)
Ga2 0.0240(3) 0.0314(3) 0.0236(3) -0.0014(2) -0.0014(2) 0.0080(2)
N1 0.032(2) 0.026(2) 0.0154(18) 0.0011(15) 0.0020(16) 0.0065(17)
N2 0.030(2) 0.033(2) 0.0188(19) -0.0051(16) 0.0014(17) 0.0112(18)
N3 0.030(2) 0.030(2) 0.027(2) -0.0026(17) -0.0055(18) 0.0064(18)
N4 0.030(2) 0.030(2) 0.024(2) -0.0016(17) -0.0004(17) 0.0079(18)
N5 0.035(3) 0.058(3) 0.055(3) -0.001(2) -0.002(2) 0.000(2)
N6 0.046(3) 0.056(3) 0.028(2) -0.007(2) -0.002(2) 0.025(2)
N7 0.056(3) 0.056(3) 0.027(2) -0.005(2) -0.005(2) 0.033(2)
N8 0.036(3) 0.050(3) 0.055(3) 0.007(2) 0.009(2) 0.006(2)
C1 0.040(3) 0.032(3) 0.025(2) 0.003(2) -0.002(2) 0.011(2)
C2 0.041(3) 0.036(3) 0.026(3) -0.002(2) 0.003(2) 0.016(2)
C3 0.022(3) 0.027(3) 0.019(2) 0.0034(19) -0.0001(19) 0.007(2)
C4 0.034(3) 0.032(3) 0.026(2) 0.003(2) 0.001(2) 0.005(2)
C5 0.041(3) 0.036(3) 0.021(2) 0.009(2) 0.008(2) -0.002(2)
C6 0.039(3) 0.036(3) 0.018(2) -0.003(2) 0.004(2) -0.001(2)
C7 0.033(3) 0.036(3) 0.026(2) 0.000(2) -0.003(2) -0.005(2)
C8 0.022(3) 0.030(3) 0.023(2) 0.003(2) -0.003(2) 0.004(2)
C9 0.063(4) 0.035(3) 0.032(3) 0.003(2) 0.000(3) -0.011(3)
C10 0.054(4) 0.033(3) 0.080(4) 0.017(3) -0.022(3) -0.007(3)
C11 0.069(5) 0.059(4) 0.109(6) 0.015(4) -0.041(4) -0.012(4)
C12 0.030(3) 0.045(3) 0.026(2) 0.002(2) 0.001(2) -0.006(2)
C13 0.057(4) 0.044(3) 0.036(3) 0.002(3) 0.004(3) -0.013(3)
C14 0.044(4) 0.065(4) 0.036(3) 0.009(3) 0.011(3) -0.010(3)
C15 0.042(3) 0.038(3) 0.021(2) -0.005(2) -0.002(2) 0.025(2)
C16 0.067(4) 0.043(3) 0.022(3) 0.005(2) 0.015(3) 0.026(3)
C17 0.089(5) 0.066(4) 0.031(3) 0.014(3) 0.015(3) 0.039(4)
C18 0.095(6) 0.089(5) 0.026(3) -0.006(3) 0.004(4) 0.045(5)
C19 0.069(5) 0.078(5) 0.039(4) -0.024(3) -0.019(3) 0.028(4)
C20 0.046(4) 0.059(4) 0.038(3) -0.017(3) -0.010(3) 0.021(3)
C21 0.061(4) 0.040(3) 0.043(3) 0.009(3) 0.022(3) 0.006(3)
C22 0.071(5) 0.046(4) 0.066(4) 0.001(3) 0.013(3) 0.011(3)
C23 0.078(5) 0.064(4) 0.101(6) 0.013(4) 0.048(4) 0.009(4)
C24 0.041(4) 0.062(4) 0.067(4) -0.026(3) -0.014(3) 0.004(3)
C25 0.056(5) 0.099(6) 0.090(5) -0.001(5) 0.008(4) -0.013(4)
C26 0.050(4) 0.104(6) 0.117(6) -0.043(5) -0.028(4) 0.001(4)
C27 0.051(4) 0.042(3) 0.035(3) -0.008(2) -0.004(3) 0.021(3)
C28 0.044(3) 0.036(3) 0.036(3) -0.003(2) -0.003(2) 0.016(3)
C29 0.037(3) 0.041(3) 0.031(3) -0.008(2) -0.004(2) 0.024(3)
C30 0.077(5) 0.040(3) 0.030(3) 0.003(3) 0.006(3) 0.026(3)
C31 0.103(6) 0.081(5) 0.027(3) 0.006(3) 0.010(4) 0.040(4)
C32 0.069(6) 0.164(9) 0.043(4) -0.030(5) -0.012(4) 0.060(6)
C33 0.047(5) 0.161(8) 0.077(5) -0.070(6) -0.029(4) 0.046(5)
C34 0.035(4) 0.086(5) 0.051(4) -0.030(3) -0.008(3) 0.024(3)
C35 0.113(6) 0.034(3) 0.054(4) 0.006(3) 0.045(4) -0.010(4)
C36 0.094(5) 0.078(4) 0.171(6) 0.038(4) 0.025(5) 0.011(4)
C37 0.113(5) 0.083(5) 0.119(5) -0.001(4) -0.044(4) 0.007(4)
C38 0.030(4) 0.096(5) 0.097(5) -0.062(4) -0.002(4) 0.003(4)
C39 0.036(4) 0.100(6) 0.172(8) -0.070(6) -0.028(5) 0.014(4)
C40 0.042(4) 0.142(8) 0.105(7) -0.021(5) 0.004(4) 0.004(5)
C41 0.030(3) 0.030(3) 0.025(2) 0.002(2) -0.003(2) 0.013(2)
C42 0.039(3) 0.027(3) 0.035(3) 0.006(2) -0.001(2) 0.002(2)
C43 0.047(3) 0.045(3) 0.027(3) 0.009(2) 0.010(2) 0.002(3)
C44 0.047(3) 0.053(3) 0.026(3) -0.003(3) -0.001(2) 0.004(3)
C45 0.040(3) 0.044(3) 0.030(3) -0.002(2) -0.005(2) -0.008(2)
C46 0.025(3) 0.034(3) 0.027(2) 0.006(2) -0.004(2) 0.001(2)
C47 0.058(4) 0.037(3) 0.046(3) 0.003(3) 0.006(3) -0.011(3)
C48 0.056(5) 0.066(4) 0.113(6) 0.006(4) -0.007(4) -0.004(4)
C49 0.064(5) 0.031(3) 0.124(6) 0.008(4) -0.014(4) -0.006(3)
C50 0.041(3) 0.046(3) 0.039(3) 0.007(3) -0.008(3) -0.015(3)
C51 0.078(5) 0.055(4) 0.057(4) 0.019(3) -0.018(3) -0.030(4)
C52 0.053(4) 0.092(5) 0.054(4) 0.020(4) 0.016(3) -0.010(4)
C53 0.080(5) 0.074(5) 0.055(4) 0.017(4) 0.030(4) 0.011(4)
C54 0.075(6) 0.157(8) 0.038(4) 0.007(4) 0.020(4) 0.014(5)
C55 0.056(4) 0.082(5) 0.098(5) 0.046(4) -0.010(4) -0.025(4)
C56 0.049(4) 0.071(5) 0.090(5) -0.010(4) 0.008(4) -0.007(3)
C57 0.066(4) 0.111(5) 0.029(3) -0.020(3) -0.015(3) 0.053(4)
C58 0.146(7) 0.103(6) 0.042(4) -0.015(4) -0.028(4) 0.084(5)
C59 0.088(5) 0.081(5) 0.045(4) 0.016(3) 0.014(4) 0.031(4)
C60 0.069(5) 0.063(4) 0.064(4) 0.019(3) 0.022(4) 0.020(3)
C61 0.060(4) 0.103(6) 0.040(3) -0.023(3) -0.010(3) 0.038(4)
C62 0.084(5) 0.093(5) 0.035(3) -0.011(3) 0.004(3) 0.059(4)
C63 0.058(4) 0.044(4) 0.102(5) 0.002(4) 0.023(4) 0.004(3)
C64 0.065(5) 0.069(4) 0.075(5) 0.022(4) -0.022(4) -0.025(4)

loop_
_atom_type_symbol
_atom_type_description
_atom_type_scat_dispersion_real
_atom_type_scat_dispersion_imag
_atom_type_scat_source
C C 0.0033 0.0016 'International Tables Vol C Tables 4.2.6.8 and 6.1.1.4'
H H 0.0000 0.0000 'International Tables Vol C Tables 4.2.6.8 and 6.1.1.4'
N N 0.0061 0.0033 'International Tables Vol C Tables 4.2.6.8 and 6.1.1.4'
Ga Ga 0.2307 1.6083 'International Tables Vol C Tables 4.2.6.8 and 6.1.1.4'
Yb Yb -0.3850 5.5486 'International Tables Vol C Tables 4.2.6.8 and 6.1.1.4'

loop_
_geom_angle_atom_site_label_1
_geom_angle_atom_site_label_2
_geom_angle_atom_site_label_3
_geom_angle
_geom_angle_site_symmetry_1
_geom_angle_site_symmetry_3
_geom_angle_publ_flag
N7 Yb1 N6 178.02(13) . . ?
N7 Yb1 N5 106.64(15) . . ?
N6 Yb1 N5 74.39(15) . . ?
N7 Yb1 N8 74.30(15) . . ?
N6 Yb1 N8 104.51(15) . . ?
N5 Yb1 N8 174.44(13) . . ?
N7 Yb1 Ga2 87.85(9) . . ?
N6 Yb1 Ga2 90.48(9) . . ?
N5 Yb1 Ga2 89.71(10) . . ?
N8 Yb1 Ga2 84.83(9) . . ?
N7 Yb1 Ga1 91.65(9) . . ?
N6 Yb1 Ga1 90.03(9) . . ?
N5 Yb1 Ga1 90.01(10) . . ?
N8 Yb1 Ga1 95.46(9) . . ?
Ga2 Yb1 Ga1 179.338(13) . . ?
N2 Ga1 N1 83.49(14) . . ?
N2 Ga1 Yb1 136.94(10) . . ?
N1 Ga1 Yb1 139.17(11) . . ?
N3 Ga2 N4 83.99(15) . . ?
N3 Ga2 Yb1 137.89(10) . . ?
N4 Ga2 Yb1 136.97(11) . . ?
C1 N1 C3 118.0(3) . . ?
C1 N1 Ga1 111.6(3) . . ?
C3 N1 Ga1 130.4(3) . . ?
C2 N2 C15 117.9(4) . . ?
C2 N2 Ga1 111.4(3) . . ?
C15 N2 Ga1 129.9(3) . . ?
C27 N3 C29 117.8(4) . . ?
C27 N3 Ga2 111.3(3) . . ?
C29 N3 Ga2 130.8(3) . . ?
C28 N4 C41 116.3(3) . . ?
C28 N4 Ga2 111.4(3) . . ?
C41 N4 Ga2 132.3(3) . . ?
C56 N5 C55 107.5(4) . . ?
C56 N5 C53 107.0(5) . . ?
C55 N5 C53 108.5(5) . . ?
C56 N5 Yb1 113.4(4) . . ?
C55 N5 Yb1 115.8(3) . . ?
C53 N5 Yb1 104.1(3) . . ?
C57 N6 C54 111.9(5) . . ?
C57 N6 C58 108.4(4) . . ?
C54 N6 C58 103.3(5) . . ?
C57 N6 Yb1 116.4(3) . . ?
C54 N6 Yb1 103.9(3) . . ?
C58 N6 Yb1 112.2(3) . . ?
C61 N7 C62 110.9(4) . . ?
C61 N7 C59 106.4(4) . . ?
C62 N7 C59 108.3(5) . . ?
C61 N7 Yb1 112.9(4) . . ?
C62 N7 Yb1 114.8(3) . . ?
C59 N7 Yb1 102.7(3) . . ?
C64 N8 C63 107.7(5) . . ?
C64 N8 C60 107.5(5) . . ?
C63 N8 C60 108.8(4) . . ?
C64 N8 Yb1 110.3(3) . . ?
C63 N8 Yb1 117.7(3) . . ?
C60 N8 Yb1 104.4(3) . . ?
C2 C1 N1 116.2(4) . . ?
C1 C2 N2 117.3(4) . . ?
C8 C3 C4 121.0(4) . . ?
C8 C3 N1 119.2(4) . . ?
C4 C3 N1 119.8(4) . . ?
C5 C4 C3 118.2(4) . . ?
C5 C4 C9 119.9(4) . . ?
C3 C4 C9 121.8(4) . . ?
C6 C5 C4 120.9(4) . . ?
C5 C6 C7 120.4(4) . . ?
C6 C7 C8 121.0(4) . . ?
C7 C8 C3 118.3(4) . . ?
C7 C8 C12 120.7(4) . . ?
C3 C8 C12 120.9(4) . . ?
C11 C9 C10 110.9(5) . . ?
C11 C9 C4 109.6(4) . . ?
C10 C9 C4 114.6(4) . . ?
C8 C12 C14 110.8(4) . . ?
C8 C12 C13 114.4(4) . . ?
C14 C12 C13 110.1(4) . . ?
C20 C15 C16 121.6(5) . . ?
C20 C15 N2 118.6(5) . . ?
C16 C15 N2 119.7(4) . . ?
C17 C16 C15 117.3(6) . . ?
C17 C16 C21 121.5(6) . . ?
C15 C16 C21 121.2(4) . . ?
C18 C17 C16 121.7(6) . . ?
C19 C18 C17 121.1(6) . . ?
C18 C19 C20 120.3(6) . . ?
C15 C20 C19 117.9(6) . . ?
C15 C20 C24 121.1(5) . . ?
C19 C20 C24 120.9(5) . . ?
C23 C21 C16 115.1(5) . . ?
C23 C21 C22 108.6(5) . . ?
C16 C21 C22 109.9(4) . . ?
C25 C24 C20 112.9(5) . . ?
C25 C24 C26 108.5(5) . . ?
C20 C24 C26 115.4(5) . . ?
C28 C27 N3 116.4(4) . . ?
C27 C28 N4 116.9(4) . . ?
C30 C29 C34 121.1(5) . . ?
C30 C29 N3 119.8(5) . . ?
C34 C29 N3 119.1(5) . . ?
C29 C30 C31 119.8(6) . . ?
C29 C30 C35 121.0(5) . . ?
C31 C30 C35 119.2(6) . . ?
C32 C31 C30 119.9(7) . . ?
C31 C32 C33 121.0(7) . . ?
C32 C33 C34 121.2(7) . . ?
C29 C34 C33 117.0(7) . . ?
C29 C34 C38 121.5(5) . . ?
C33 C34 C38 121.5(6) . . ?
C37 C35 C36 107.8(6) . . ?
C37 C35 C30 114.4(5) . . ?
C36 C35 C30 112.5(6) . . ?
C34 C38 C40 112.3(5) . . ?
C34 C38 C39 113.2(7) . . ?
C40 C38 C39 109.7(6) . . ?
C42 C41 C46 120.6(4) . . ?
C42 C41 N4 120.9(4) . . ?
C46 C41 N4 118.5(4) . . ?
C43 C42 C41 118.2(4) . . ?
C43 C42 C47 120.0(5) . . ?
C41 C42 C47 121.7(4) . . ?
C44 C43 C42 121.7(5) . . ?
C45 C44 C43 119.7(5) . . ?
C44 C45 C46 121.7(4) . . ?
C45 C46 C41 117.9(4) . . ?
C45 C46 C50 120.8(4) . . ?
C41 C46 C50 121.3(4) . . ?
C49 C47 C42 110.2(4) . . ?
C49 C47 C48 107.1(5) . . ?
C42 C47 C48 113.7(5) . . ?
C52 C50 C46 112.1(4) . . ?
C52 C50 C51 110.6(5) . . ?
C46 C50 C51 113.8(5) . . ?
N5 C53 C54 113.5(5) . . ?
N6 C54 C53 113.3(6) . . ?
C60 C59 N7 114.0(5) . . ?
N8 C60 C59 114.2(5) . . ?

loop_
_geom_bond_atom_site_label_1
_geom_bond_atom_site_label_2
_geom_bond_distance
_geom_bond_site_symmetry_2
_geom_bond_publ_flag
Yb1 N7 2.574(4) . ?
Yb1 N6 2.580(4) . ?
Yb1 N5 2.597(5) . ?
Yb1 N8 2.633(4) . ?
Yb1 Ga2 3.2050(7) . ?
Yb1 Ga1 3.2473(7) . ?
Ga1 N2 1.937(3) . ?
Ga1 N1 1.949(3) . ?
Ga2 N3 1.935(4) . ?
Ga2 N4 1.937(3) . ?
N1 C1 1.389(5) . ?
N1 C3 1.430(5) . ?
N2 C2 1.388(5) . ?
N2 C15 1.434(5) . ?
N3 C27 1.397(5) . ?
N3 C29 1.424(6) . ?
N4 C28 1.387(6) . ?
N4 C41 1.423(5) . ?
N5 C56 1.457(7) . ?
N5 C55 1.461(7) . ?
N5 C53 1.510(7) . ?
N6 C57 1.423(6) . ?
N6 C54 1.475(8) . ?
N6 C58 1.489(7) . ?
N7 C61 1.428(7) . ?
N7 C62 1.435(6) . ?
N7 C59 1.549(7) . ?
N8 C64 1.458(6) . ?
N8 C63 1.481(6) . ?
N8 C60 1.481(7) . ?
C1 C2 1.337(6) . ?
C3 C8 1.397(6) . ?
C3 C4 1.402(6) . ?
C4 C5 1.399(6) . ?
C4 C9 1.522(6) . ?
C5 C6 1.368(6) . ?
C6 C7 1.372(6) . ?
C7 C8 1.394(6) . ?
C8 C12 1.530(6) . ?
C9 C11 1.485(7) . ?
C9 C10 1.518(6) . ?
C12 C14 1.533(7) . ?
C12 C13 1.538(7) . ?
C15 C20 1.379(7) . ?
C15 C16 1.407(7) . ?
C16 C17 1.392(7) . ?
C16 C21 1.524(7) . ?
C17 C18 1.358(9) . ?
C18 C19 1.348(9) . ?
C19 C20 1.426(7) . ?
C20 C24 1.514(8) . ?
C21 C23 1.523(7) . ?
C21 C22 1.549(7) . ?
C24 C25 1.495(8) . ?
C24 C26 1.526(7) . ?
C27 C28 1.340(6) . ?
C29 C30 1.386(7) . ?
C29 C34 1.397(7) . ?
C30 C31 1.402(7) . ?
C30 C35 1.507(8) . ?
C31 C32 1.350(10) . ?
C32 C33 1.374(11) . ?
C33 C34 1.417(9) . ?
C34 C38 1.503(9) . ?
C35 C37 1.476(9) . ?
C35 C36 1.507(8) . ?
C38 C40 1.526(9) . ?
C38 C39 1.536(7) . ?
C41 C42 1.398(6) . ?
C41 C46 1.413(6) . ?
C42 C43 1.391(6) . ?
C42 C47 1.526(6) . ?
C43 C44 1.368(7) . ?
C44 C45 1.366(7) . ?
C45 C46 1.392(6) . ?
C46 C50 1.512(6) . ?
C47 C49 1.496(7) . ?
C47 C48 1.535(8) . ?
C50 C52 1.511(8) . ?
C50 C51 1.518(7) . ?
C53 C54 1.541(9) . ?
C59 C60 1.499(8) . ?
